data_2230788
loop_
_publ_author_name
'Raissi Shabari, Akbar'
'Ghoddoosi, Nazanin'
'Pourayoubi, Mehrdad'
'Moradi, Shahram'

_publ_section_title
;
 Piperazine-1,4-diium
 bis(pyridine-2,6-dicarboxylato-\k^3^<i>O</i>^2^,<i>N</i>,<i>O</i>^6^)cobaltate(II)
 tetrahydrate
;
_journal_coeditor_code LH5266
_journal_issue 7
_journal_name_full 'Acta Crystallographica Section E'
_journal_page_first m985
_journal_page_last m986
_journal_paper_doi 10.1107/S1600536811023518
_journal_volume 67
_journal_year 2011
_chemical_formula_iupac '(C4 H12 N2) [Co (C7 H3 N O4)2], 4H2 O'
_chemical_formula_moiety 'C4 H12 N2 2+, C14 H6 Co N2 O8 2-, 4(H2 O)'
_chemical_formula_sum 'C18 H26 Co N4 O12'
_chemical_formula_weight 549.36
_chemical_name_systematic
;
Piperazine-1,4-diium bis(pyridine-2,6-dicarboxylato-
\k^3^<i>O</i>^2^,<i>N</i>,<i>O</i>^6^)cobaltate(II) tetrahydrate
;
_space_group_IT_number 14
_symmetry_cell_setting monoclinic
_symmetry_space_group_name_Hall '-P 2yn'
_symmetry_space_group_name_H-M 'P 1 21/n 1'
_atom_sites_solution_hydrogens geom
_atom_sites_solution_primary direct
_atom_sites_solution_secondary difmap
_audit_creation_method SHELXL-97
_cell_angle_alpha 90.00
_cell_angle_beta 90.55(3)
_cell_angle_gamma 90.00
_cell_formula_units_Z 4
_cell_length_a 7.9537(16)
_cell_length_b 13.420(3)
_cell_length_c 21.004(4)
_cell_measurement_reflns_used 6018
_cell_measurement_temperature 150(2)
_cell_measurement_theta_max 29.14
_cell_measurement_theta_min 2.46
_cell_volume 2241.8(8)
_computing_cell_refinement 'X-AREA (Stoe & Cie, 2005)'
_computing_data_collection 'X-AREA (Stoe & Cie, 2005)'
_computing_data_reduction 'X-AREA (Stoe & Cie, 2005)'
_computing_molecular_graphics 'ORTEP-3 for Windows (Farrugia, 1997)'
_computing_publication_material 'WinGX (Farrugia, 1999) and enCIFer (Allen <i>et al.</i>, 2004)'
_computing_structure_refinement 'SHELXL97 (Sheldrick, 2008)'
_computing_structure_solution 'SHELXS97 (Sheldrick, 2008)'
_diffrn_ambient_temperature 150(2)
_diffrn_detector_area_resol_mean '0.15 mm'
_diffrn_measured_fraction_theta_full 0.996
_diffrn_measured_fraction_theta_max 0.996
_diffrn_measurement_device_type 'Stoe IPDS 2T'
_diffrn_measurement_method 'rotation method'
_diffrn_radiation_monochromator graphite
_diffrn_radiation_source 'fine-focus sealed tube'
_diffrn_radiation_type MoK\a
_diffrn_radiation_wavelength 0.71073
_diffrn_reflns_av_R_equivalents 0.0377
_diffrn_reflns_av_sigmaI/netI 0.0296
_diffrn_reflns_limit_h_max 10
_diffrn_reflns_limit_h_min -10
_diffrn_reflns_limit_k_max 18
_diffrn_reflns_limit_k_min -16
_diffrn_reflns_limit_l_max 28
_diffrn_reflns_limit_l_min -24
_diffrn_reflns_number 15339
_diffrn_reflns_theta_full 29.14
_diffrn_reflns_theta_max 29.14
_diffrn_reflns_theta_min 2.46
_exptl_absorpt_coefficient_mu 0.839
_exptl_absorpt_correction_T_max 0.878
_exptl_absorpt_correction_T_min 0.670
_exptl_absorpt_correction_type numerical
_exptl_absorpt_process_details 'shape of crystal determined optically'
_exptl_crystal_colour pink
_exptl_crystal_density_diffrn 1.628
_exptl_crystal_density_method 'not measured'
_exptl_crystal_description plate
_exptl_crystal_F_000 1140
_exptl_crystal_size_max 0.5
_exptl_crystal_size_mid 0.4
_exptl_crystal_size_min 0.15
_refine_diff_density_max 0.476
_refine_diff_density_min -0.326
_refine_ls_extinction_method none
_refine_ls_goodness_of_fit_ref 1.068
_refine_ls_hydrogen_treatment mixed
_refine_ls_matrix_type full
_refine_ls_number_parameters 364
_refine_ls_number_reflns 6018
_refine_ls_number_restraints 0
_refine_ls_restrained_S_all 1.068
_refine_ls_R_factor_all 0.0430
_refine_ls_R_factor_gt 0.0340
_refine_ls_shift/su_max 0.001
_refine_ls_shift/su_mean 0.000
_refine_ls_structure_factor_coef Fsqd
_refine_ls_weighting_details 'calc w=1/[\s^2^(Fo^2^)+(0.0326P)^2^+1.2111P] where P=(Fo^2^+2Fc^2^)/3'
_refine_ls_weighting_scheme calc
_refine_ls_wR_factor_gt 0.0743
_refine_ls_wR_factor_ref 0.0774
_reflns_number_gt 5226
_reflns_number_total 6018
_reflns_threshold_expression I>2\s(I)
_cod_data_source_file lh5266.cif
_cod_data_source_block I
_cod_original_sg_symbol_H-M 'P 21/n'
_cod_database_code 2230788
_cod_database_fobs_code 2230788

loop_
_symmetry_equiv_pos_as_xyz
'x, y, z'
'-x+1/2, y+1/2, -z+1/2'
'-x, -y, -z'
'x-1/2, -y-1/2, z-1/2'

loop_
_atom_site_type_symbol
_atom_site_label
_atom_site_fract_x
_atom_site_fract_y
_atom_site_fract_z
_atom_site_U_iso_or_equiv
_atom_site_adp_type
_atom_site_calc_flag
_atom_site_refinement_flags
_atom_site_occupancy
_atom_site_symmetry_multiplicity
_atom_site_disorder_assembly
_atom_site_disorder_group
O O10 0.26226(16) 0.55638(11) 0.28084(7) 0.0288(3) Uani d . 1 1 . .
Co Co1 0.73056(2) 0.745668(14) 0.504511(9) 0.01278(6) Uani d . 1 1 . .
C C18 1.08242(19) 0.81672(13) 0.23202(8) 0.0195(3) Uani d . 1 1 . .
H H18A 1.1280 0.7659 0.2043 0.023 Uiso calc R 1 1 . .
H H18B 1.1624 0.8712 0.2344 0.023 Uiso calc R 1 1 . .
C C16 0.76380(18) 0.73170(12) 0.26866(7) 0.0173(3) Uani d . 1 1 . .
H H16A 0.6828 0.6777 0.2667 0.021 Uiso calc R 1 1 . .
H H16B 0.7185 0.7836 0.2957 0.021 Uiso calc R 1 1 . .
C C15 0.92728(19) 0.69397(11) 0.29675(7) 0.0176(3) Uani d . 1 1 . .
H H15A 0.9091 0.6714 0.3400 0.021 Uiso calc R 1 1 . .
H H15B 0.9670 0.6378 0.2720 0.021 Uiso calc R 1 1 . .
C C17 0.9172(2) 0.85410(12) 0.20509(8) 0.0197(3) Uani d . 1 1 . .
H H17A 0.8759 0.9083 0.2311 0.024 Uiso calc R 1 1 . .
H H17B 0.9339 0.8793 0.1623 0.024 Uiso calc R 1 1 . .
N N4 0.79141(16) 0.77200(10) 0.20359(6) 0.0165(2) Uani d . 1 1 . .
N N3 1.05640(16) 0.77441(11) 0.29680(6) 0.0175(3) Uani d . 1 1 . .
O O5 0.91680(15) 0.73565(8) 0.58111(5) 0.0206(2) Uani d . 1 1 . .
N N1 0.71594(14) 0.89536(9) 0.51050(6) 0.0128(2) Uani d . 1 1 . .
O O4 0.53764(14) 0.77007(8) 0.57578(5) 0.0188(2) Uani d . 1 1 . .
O O2 0.89349(14) 0.79723(8) 0.43015(5) 0.0191(2) Uani d . 1 1 . .
O O8 0.57909(14) 0.68290(8) 0.42961(5) 0.0187(2) Uani d . 1 1 . .
C C7 0.53098(18) 0.85856(11) 0.59591(7) 0.0145(3) Uani d . 1 1 . .
C C6 0.62806(17) 0.93522(11) 0.55788(7) 0.0132(3) Uani d . 1 1 . .
C C9 0.86203(17) 0.56523(11) 0.56247(7) 0.0128(3) Uani d . 1 1 . .
C C13 0.69018(17) 0.53516(11) 0.47424(7) 0.0124(3) Uani d . 1 1 . .
O O3 0.44917(14) 0.88780(9) 0.64298(5) 0.0190(2) Uani d . 1 1 . .
O O1 0.95932(14) 0.93309(8) 0.37446(5) 0.0188(2) Uani d . 1 1 . .
O O7 0.51331(14) 0.53761(9) 0.38257(6) 0.0218(2) Uani d . 1 1 . .
N N2 0.76472(14) 0.59801(9) 0.51494(6) 0.0116(2) Uani d . 1 1 . .
C C14 0.58397(18) 0.58788(11) 0.42379(7) 0.0148(3) Uani d . 1 1 . .
C C8 0.94256(18) 0.64790(11) 0.60154(7) 0.0149(3) Uani d . 1 1 . .
C C2 0.80213(17) 0.95197(11) 0.46993(7) 0.0128(3) Uani d . 1 1 . .
C C5 0.62615(19) 1.03742(11) 0.56736(7) 0.0159(3) Uani d . 1 1 . .
H H5 0.5664 1.0652 0.6008 0.019 Uiso calc R 1 1 . .
C C12 0.71303(17) 0.43292(11) 0.47966(7) 0.0147(3) Uani d . 1 1 . .
H H12 0.6622 0.3892 0.4510 0.018 Uiso calc R 1 1 . .
C C10 0.88885(18) 0.46439(11) 0.57169(7) 0.0163(3) Uani d . 1 1 . .
H H10 0.9551 0.4417 0.6054 0.020 Uiso calc R 1 1 . .
C C1 0.89276(17) 0.89032(11) 0.42059(7) 0.0147(3) Uani d . 1 1 . .
C C3 0.80328(18) 1.05509(11) 0.47560(7) 0.0151(3) Uani d . 1 1 . .
H H3 0.8610 1.0946 0.4468 0.018 Uiso calc R 1 1 . .
C C11 0.81438(18) 0.39770(11) 0.52927(7) 0.0169(3) Uani d . 1 1 . .
H H11 0.8322 0.3296 0.5340 0.020 Uiso calc R 1 1 . .
C C4 0.71541(19) 1.09736(11) 0.52577(8) 0.0172(3) Uani d . 1 1 . .
H H4 0.7165 1.1661 0.5315 0.021 Uiso calc R 1 1 . .
O O9 0.37881(15) 0.76948(10) 0.33746(7) 0.0244(3) Uani d . 1 1 . .
O O6 1.02757(14) 0.62407(9) 0.64909(6) 0.0223(2) Uani d . 1 1 . .
O O11 0.9680(2) 0.87887(11) 0.67821(7) 0.0312(3) Uani d . 1 1 . .
O O12 0.46115(18) 0.06341(10) 0.71858(6) 0.0260(3) Uani d . 1 1 . .
H H3B 1.157(3) 0.7514(16) 0.3122(11) 0.029(6) Uiso d . 1 1 . .
H H4B 0.828(3) 0.7228(18) 0.1787(11) 0.029(6) Uiso d . 1 1 . .
H H3A 1.022(3) 0.8243(18) 0.3232(11) 0.031(6) Uiso d . 1 1 . .
H H4A 0.694(3) 0.7923(19) 0.1846(11) 0.034(6) Uiso d . 1 1 . .
H H9B 0.437(3) 0.7419(18) 0.3625(12) 0.031(6) Uiso d . 1 1 . .
H H10B 0.324(4) 0.561(2) 0.3103(15) 0.050(8) Uiso d . 1 1 . .
H H10A 0.321(3) 0.582(2) 0.2501(14) 0.051(8) Uiso d . 1 1 . .
H H9A 0.432(4) 0.815(2) 0.3200(14) 0.052(8) Uiso d . 1 1 . .
H H12A 0.508(3) 0.050(2) 0.7517(14) 0.051(8) Uiso d . 1 1 . .
H H12B 0.464(3) 0.013(2) 0.6991(14) 0.045(8) Uiso d . 1 1 . .
H H11B 0.950(3) 0.838(2) 0.6492(14) 0.046(7) Uiso d . 1 1 . .
H H11A 0.989(3) 0.929(2) 0.6591(13) 0.046(7) Uiso d . 1 1 . .

loop_
_atom_site_aniso_label
_atom_site_aniso_U_11
_atom_site_aniso_U_22
_atom_site_aniso_U_33
_atom_site_aniso_U_12
_atom_site_aniso_U_13
_atom_site_aniso_U_23
O10 0.0222(6) 0.0391(8) 0.0252(7) -0.0005(5) -0.0045(5) 0.0017(6)
Co1 0.01592(9) 0.00943(9) 0.01298(10) 0.00047(7) -0.00079(6) 0.00003(7)
C18 0.0185(7) 0.0244(8) 0.0158(7) -0.0038(6) 0.0021(5) -0.0007(6)
C16 0.0154(6) 0.0188(7) 0.0177(7) 0.0008(5) 0.0014(5) -0.0008(5)
C15 0.0211(7) 0.0161(7) 0.0156(7) 0.0040(5) -0.0001(5) 0.0027(5)
C17 0.0262(8) 0.0165(7) 0.0165(7) -0.0008(6) -0.0016(6) 0.0040(6)
N4 0.0158(6) 0.0190(6) 0.0147(6) 0.0039(5) -0.0044(5) 0.0003(5)
N3 0.0149(6) 0.0247(7) 0.0128(6) 0.0044(5) -0.0024(5) -0.0024(5)
O5 0.0275(6) 0.0138(5) 0.0202(5) -0.0027(4) -0.0086(4) -0.0010(4)
N1 0.0126(5) 0.0118(5) 0.0140(6) 0.0001(4) 0.0003(4) 0.0004(4)
O4 0.0240(5) 0.0130(5) 0.0194(5) -0.0025(4) 0.0056(4) -0.0011(4)
O2 0.0243(5) 0.0142(5) 0.0188(5) 0.0013(4) 0.0063(4) -0.0001(4)
O8 0.0235(5) 0.0147(5) 0.0177(5) 0.0013(4) -0.0082(4) 0.0011(4)
C7 0.0156(6) 0.0153(7) 0.0126(6) -0.0003(5) -0.0003(5) 0.0021(5)
C6 0.0149(6) 0.0127(6) 0.0120(6) 0.0004(5) 0.0000(5) 0.0002(5)
C9 0.0113(6) 0.0143(6) 0.0129(6) -0.0016(5) -0.0012(5) 0.0005(5)
C13 0.0113(6) 0.0139(6) 0.0120(6) 0.0000(5) -0.0007(5) -0.0011(5)
O3 0.0236(5) 0.0180(5) 0.0154(5) -0.0002(4) 0.0067(4) 0.0003(4)
O1 0.0230(5) 0.0181(5) 0.0154(5) -0.0018(4) 0.0053(4) 0.0013(4)
O7 0.0243(6) 0.0231(6) 0.0179(5) 0.0034(4) -0.0092(4) -0.0060(4)
N2 0.0111(5) 0.0121(5) 0.0117(5) -0.0002(4) -0.0005(4) 0.0004(4)
C14 0.0140(6) 0.0180(7) 0.0123(6) 0.0026(5) -0.0014(5) 0.0002(5)
C8 0.0137(6) 0.0170(7) 0.0139(6) -0.0036(5) -0.0013(5) -0.0015(5)
C2 0.0120(6) 0.0138(6) 0.0124(6) 0.0002(5) -0.0004(5) 0.0012(5)
C5 0.0191(6) 0.0145(7) 0.0141(6) 0.0000(5) 0.0005(5) -0.0031(5)
C12 0.0143(6) 0.0124(6) 0.0173(7) -0.0019(5) -0.0009(5) -0.0031(5)
C10 0.0152(6) 0.0163(7) 0.0174(7) 0.0002(5) -0.0033(5) 0.0045(5)
C1 0.0133(6) 0.0168(7) 0.0142(6) -0.0007(5) -0.0003(5) -0.0014(5)
C3 0.0160(6) 0.0126(6) 0.0168(7) -0.0020(5) -0.0004(5) 0.0018(5)
C11 0.0178(6) 0.0109(6) 0.0221(7) 0.0002(5) -0.0009(6) 0.0024(5)
C4 0.0204(7) 0.0109(6) 0.0202(7) -0.0016(5) -0.0003(6) -0.0007(5)
O9 0.0182(5) 0.0233(6) 0.0315(7) 0.0007(5) -0.0089(5) 0.0059(5)
O6 0.0243(5) 0.0227(6) 0.0196(6) -0.0062(4) -0.0116(4) 0.0031(5)
O11 0.0541(9) 0.0202(6) 0.0195(6) -0.0074(6) 0.0038(6) -0.0005(5)
O12 0.0400(7) 0.0204(6) 0.0175(6) 0.0034(5) -0.0031(5) -0.0012(5)

loop_
_atom_type_symbol
_atom_type_description
_atom_type_scat_dispersion_real
_atom_type_scat_dispersion_imag
_atom_type_scat_source
C C 0.0033 0.0016 'International Tables Vol C Tables 4.2.6.8 and 6.1.1.4'
H H 0.0000 0.0000 'International Tables Vol C Tables 4.2.6.8 and 6.1.1.4'
N N 0.0061 0.0033 'International Tables Vol C Tables 4.2.6.8 and 6.1.1.4'
O O 0.0106 0.0060 'International Tables Vol C Tables 4.2.6.8 and 6.1.1.4'
Co Co 0.3494 0.9721 'International Tables Vol C Tables 4.2.6.8 and 6.1.1.4'

loop_
_geom_angle_atom_site_label_1
_geom_angle_atom_site_label_2
_geom_angle_atom_site_label_3
_geom_angle_site_symmetry_1
_geom_angle_site_symmetry_3
_geom_angle
_geom_angle_publ_flag
H10B O10 H10A . . 103(3) ?
N2 Co1 N1 . . 169.23(5) ?
N2 Co1 O8 . . 76.55(5) ?
N1 Co1 O8 . . 113.87(5) ?
N2 Co1 O2 . . 108.30(5) ?
N1 Co1 O2 . . 76.15(5) ?
O8 Co1 O2 . . 86.10(5) ?
N2 Co1 O4 . . 99.70(5) ?
N1 Co1 O4 . . 76.46(5) ?
O8 Co1 O4 . . 99.71(5) ?
O2 Co1 O4 . . 151.99(4) ?
N2 Co1 O5 . . 76.63(4) ?
N1 Co1 O5 . . 93.13(4) ?
O8 Co1 O5 . . 152.85(4) ?
O2 Co1 O5 . . 98.38(5) ?
O4 Co1 O5 . . 88.87(5) ?
N3 C18 C17 . . 109.89(13) ?
N3 C18 H18A . . 109.7 ?
C17 C18 H18A . . 109.7 ?
N3 C18 H18B . . 109.7 ?
C17 C18 H18B . . 109.7 ?
H18A C18 H18B . . 108.2 ?
N4 C16 C15 . . 110.28(12) ?
N4 C16 H16A . . 109.6 ?
C15 C16 H16A . . 109.6 ?
N4 C16 H16B . . 109.6 ?
C15 C16 H16B . . 109.6 ?
H16A C16 H16B . . 108.1 ?
N3 C15 C16 . . 110.38(12) ?
N3 C15 H15A . . 109.6 ?
C16 C15 H15A . . 109.6 ?
N3 C15 H15B . . 109.6 ?
C16 C15 H15B . . 109.6 ?
H15A C15 H15B . . 108.1 ?
N4 C17 C18 . . 110.13(13) ?
N4 C17 H17A . . 109.6 ?
C18 C17 H17A . . 109.6 ?
N4 C17 H17B . . 109.6 ?
C18 C17 H17B . . 109.6 ?
H17A C17 H17B . . 108.1 ?
C16 N4 C17 . . 110.77(12) ?
C16 N4 H4B . . 108.8(15) ?
C17 N4 H4B . . 109.6(15) ?
C16 N4 H4A . . 112.4(15) ?
C17 N4 H4A . . 110.8(16) ?
H4B N4 H4A . . 104(2) ?
C15 N3 C18 . . 112.15(12) ?
C15 N3 H3B . . 110.8(14) ?
C18 N3 H3B . . 109.0(14) ?
C15 N3 H3A . . 108.6(14) ?
C18 N3 H3A . . 108.7(15) ?
H3B N3 H3A . . 107(2) ?
C8 O5 Co1 . . 114.39(9) ?
C6 N1 C2 . . 121.59(13) ?
C6 N1 Co1 . . 118.50(10) ?
C2 N1 Co1 . . 119.77(10) ?
C7 O4 Co1 . . 113.82(10) ?
C1 O2 Co1 . . 115.50(10) ?
C14 O8 Co1 . . 116.32(9) ?
O3 C7 O4 . . 125.69(14) ?
O3 C7 C6 . . 118.30(13) ?
O4 C7 C6 . . 115.99(13) ?
N1 C6 C5 . . 120.71(14) ?
N1 C6 C7 . . 113.19(12) ?
C5 C6 C7 . . 126.06(13) ?
N2 C9 C10 . . 121.04(13) ?
N2 C9 C8 . . 113.76(13) ?
C10 C9 C8 . . 125.15(13) ?
N2 C13 C12 . . 120.96(13) ?
N2 C13 C14 . . 113.07(12) ?
C12 C13 C14 . . 125.97(13) ?
C9 N2 C13 . . 121.49(13) ?
C9 N2 Co1 . . 118.93(10) ?
C13 N2 Co1 . . 119.58(10) ?
O7 C14 O8 . . 126.80(14) ?
O7 C14 C13 . . 118.81(13) ?
O8 C14 C13 . . 114.39(12) ?
O6 C8 O5 . . 126.53(14) ?
O6 C8 C9 . . 118.02(13) ?
O5 C8 C9 . . 115.43(13) ?
N1 C2 C3 . . 120.99(14) ?
N1 C2 C1 . . 112.12(12) ?
C3 C2 C1 . . 126.89(13) ?
C6 C5 C4 . . 118.47(14) ?
C6 C5 H5 . . 120.8 ?
C4 C5 H5 . . 120.8 ?
C13 C12 C11 . . 118.08(13) ?
C13 C12 H12 . . 121.0 ?
C11 C12 H12 . . 121.0 ?
C9 C10 C11 . . 118.40(13) ?
C9 C10 H10 . . 120.8 ?
C11 C10 H10 . . 120.8 ?
O1 C1 O2 . . 125.15(14) ?
O1 C1 C2 . . 119.23(13) ?
O2 C1 C2 . . 115.62(13) ?
C2 C3 C4 . . 117.93(14) ?
C2 C3 H3 . . 121.0 ?
C4 C3 H3 . . 121.0 ?
C10 C11 C12 . . 120.02(14) ?
C10 C11 H11 . . 120.0 ?
C12 C11 H11 . . 120.0 ?
C5 C4 C3 . . 120.28(14) ?
C5 C4 H4 . . 119.9 ?
C3 C4 H4 . . 119.9 ?
H9B O9 H9A . . 110(2) ?
H11B O11 H11A . . 103(3) ?
H12A O12 H12B . . 104(3) ?

loop_
_geom_bond_atom_site_label_1
_geom_bond_atom_site_label_2
_geom_bond_site_symmetry_2
_geom_bond_distance
_geom_bond_publ_flag
O10 H10B . 0.79(3) ?
O10 H10A . 0.87(3) ?
Co1 N2 . 2.0117(13) ?
Co1 N1 . 2.0162(13) ?
Co1 O8 . 2.1446(12) ?
Co1 O2 . 2.1532(13) ?
Co1 O4 . 2.1787(13) ?
Co1 O5 . 2.1807(13) ?
C18 N3 . 1.491(2) ?
C18 C17 . 1.511(2) ?
C18 H18A . 0.9700 ?
C18 H18B . 0.9700 ?
C16 N4 . 1.488(2) ?
C16 C15 . 1.510(2) ?
C16 H16A . 0.9700 ?
C16 H16B . 0.9700 ?
C15 N3 . 1.490(2) ?
C15 H15A . 0.9700 ?
C15 H15B . 0.9700 ?
C17 N4 . 1.488(2) ?
C17 H17A . 0.9700 ?
C17 H17B . 0.9700 ?
N4 H4B . 0.89(2) ?
N4 H4A . 0.91(2) ?
N3 H3B . 0.91(2) ?
N3 H3A . 0.91(2) ?
O5 C8 . 1.2692(19) ?
N1 C6 . 1.3335(19) ?
N1 C2 . 1.3358(19) ?
O4 C7 . 1.2619(18) ?
O2 C1 . 1.2652(19) ?
O8 C14 . 1.2817(19) ?
C7 O3 . 1.2518(19) ?
C7 C6 . 1.518(2) ?
C6 C5 . 1.386(2) ?
C9 N2 . 1.3321(18) ?
C9 C10 . 1.383(2) ?
C9 C8 . 1.518(2) ?
C13 N2 . 1.3357(18) ?
C13 C12 . 1.389(2) ?
C13 C14 . 1.5229(19) ?
O1 C1 . 1.2485(19) ?
O7 C14 . 1.2293(18) ?
C8 O6 . 1.2426(18) ?
C2 C3 . 1.389(2) ?
C2 C1 . 1.514(2) ?
C5 C4 . 1.388(2) ?
C5 H5 . 0.9300 ?
C12 C11 . 1.394(2) ?
C12 H12 . 0.9300 ?
C10 C11 . 1.391(2) ?
C10 H10 . 0.9300 ?
C3 C4 . 1.391(2) ?
C3 H3 . 0.9300 ?
C11 H11 . 0.9300 ?
C4 H4 . 0.9300 ?
O9 H9B . 0.79(3) ?
O9 H9A . 0.83(3) ?
O11 H11B . 0.83(3) ?
O11 H11A . 0.81(3) ?
O12 H12A . 0.80(3) ?
O12 H12B . 0.79(3) ?

loop_
_geom_hbond_atom_site_label_D
_geom_hbond_atom_site_label_H
_geom_hbond_atom_site_label_A
_geom_hbond_site_symmetry_A
_geom_hbond_distance_DH
_geom_hbond_distance_HA
_geom_hbond_distance_DA
_geom_hbond_angle_DHA
O12 H12B O3 1_545 0.79(3) 2.06(3) 2.8428(18) 174(3)
O11 H11B O5 . 0.83(3) 2.00(3) 2.8290(18) 177(3)
O11 H11A O1 3_776 0.81(3) 2.02(3) 2.8173(19) 170(3)
O10 H10B O7 . 0.79(3) 2.15(3) 2.9213(19) 165(3)
O10 H10A O11 4_575 0.87(3) 1.99(3) 2.854(2) 172(3)
O9 H9B O8 . 0.79(3) 1.96(3) 2.7521(18) 175(2)
O9 H9A O12 3_666 0.83(3) 2.01(3) 2.840(2) 173(3)
N4 H4B O3 4_675 0.89(2) 1.92(2) 2.7973(18) 165(2)
N4 H4A O6 4_575 0.91(2) 1.89(2) 2.7592(17) 161(2)
N3 H3B O9 1_655 0.91(2) 1.86(2) 2.6958(18) 152(2)
N3 H3A O2 . 0.91(2) 2.50(2) 3.1126(19) 124.5(18)
N3 H3A O1 . 0.91(2) 1.88(2) 2.7957(18) 176(2)
C18 H18B O10 2_655 0.97 2.58 3.457(2) 150.8
C17 H17B O7 2_655 0.97 2.36 3.127(2) 135.1
C16 H16B O12 3_666 0.97 2.52 3.293(2) 136.8
C15 H15B O10 1_655 0.97 2.60 3.261(2) 126.0
C15 H15A O2 . 0.97 2.54 3.140(2) 119.9

loop_
_geom_torsion_atom_site_label_1
_geom_torsion_atom_site_label_2
_geom_torsion_atom_site_label_3
_geom_torsion_atom_site_label_4
_geom_torsion_site_symmetry_1
_geom_torsion_site_symmetry_2
_geom_torsion_site_symmetry_3
_geom_torsion_site_symmetry_4
_geom_torsion
_geom_torsion_publ_flag
N4 C16 C15 N3 . . . . 56.04(16) ?
N3 C18 C17 N4 . . . . -57.15(17) ?
C15 C16 N4 C17 . . . . -58.43(16) ?
C18 C17 N4 C16 . . . . 59.08(16) ?
C16 C15 N3 C18 . . . . -55.72(17) ?
C17 C18 N3 C15 . . . . 56.17(17) ?
N2 Co1 O5 C8 . . . . -8.50(11) ?
N1 Co1 O5 C8 . . . . 168.13(11) ?
O8 Co1 O5 C8 . . . . -17.59(17) ?
O2 Co1 O5 C8 . . . . -115.43(11) ?
O4 Co1 O5 C8 . . . . 91.75(11) ?
N2 Co1 N1 C6 . . . . -59.3(3) ?
O8 Co1 N1 C6 . . . . 105.67(11) ?
O2 Co1 N1 C6 . . . . -175.04(11) ?
O4 Co1 N1 C6 . . . . 10.90(10) ?
O5 Co1 N1 C6 . . . . -77.18(11) ?
N2 Co1 N1 C2 . . . . 116.5(3) ?
O8 Co1 N1 C2 . . . . -78.56(11) ?
O2 Co1 N1 C2 . . . . 0.73(10) ?
O4 Co1 N1 C2 . . . . -173.33(11) ?
O5 Co1 N1 C2 . . . . 98.59(11) ?
N2 Co1 O4 C7 . . . . 156.74(10) ?
N1 Co1 O4 C7 . . . . -12.98(10) ?
O8 Co1 O4 C7 . . . . -125.39(10) ?
O2 Co1 O4 C7 . . . . -25.34(16) ?
O5 Co1 O4 C7 . . . . 80.51(11) ?
N2 Co1 O2 C1 . . . . -176.16(10) ?
N1 Co1 O2 C1 . . . . -6.37(10) ?
O8 Co1 O2 C1 . . . . 109.39(11) ?
O4 Co1 O2 C1 . . . . 6.00(17) ?
O5 Co1 O2 C1 . . . . -97.55(11) ?
N2 Co1 O8 C14 . . . . -2.85(11) ?
N1 Co1 O8 C14 . . . . 180.00(10) ?
O2 Co1 O8 C14 . . . . 107.02(11) ?
O4 Co1 O8 C14 . . . . -100.60(11) ?
O5 Co1 O8 C14 . . . . 6.25(17) ?
Co1 O4 C7 O3 . . . . -168.85(12) ?
Co1 O4 C7 C6 . . . . 12.83(16) ?
C2 N1 C6 C5 . . . . -1.3(2) ?
Co1 N1 C6 C5 . . . . 174.37(11) ?
C2 N1 C6 C7 . . . . 176.50(12) ?
Co1 N1 C6 C7 . . . . -7.81(15) ?
O3 C7 C6 N1 . . . . 177.41(13) ?
O4 C7 C6 N1 . . . . -4.14(18) ?
O3 C7 C6 C5 . . . . -4.9(2) ?
O4 C7 C6 C5 . . . . 173.53(14) ?
C10 C9 N2 C13 . . . . -0.4(2) ?
C8 C9 N2 C13 . . . . 177.06(12) ?
C10 C9 N2 Co1 . . . . 179.80(11) ?
C8 C9 N2 Co1 . . . . -2.77(16) ?
C12 C13 N2 C9 . . . . -0.7(2) ?
C14 C13 N2 C9 . . . . 179.69(12) ?
C12 C13 N2 Co1 . . . . 179.15(11) ?
C14 C13 N2 Co1 . . . . -0.48(16) ?
N1 Co1 N2 C9 . . . . -12.6(3) ?
O8 Co1 N2 C9 . . . . -178.50(11) ?
O2 Co1 N2 C9 . . . . 100.29(11) ?
O4 Co1 N2 C9 . . . . -80.74(11) ?
O5 Co1 N2 C9 . . . . 5.75(10) ?
N1 Co1 N2 C13 . . . . 167.6(2) ?
O8 Co1 N2 C13 . . . . 1.66(10) ?
O2 Co1 N2 C13 . . . . -79.55(11) ?
O4 Co1 N2 C13 . . . . 99.42(11) ?
O5 Co1 N2 C13 . . . . -174.09(11) ?
Co1 O8 C14 O7 . . . . -176.49(13) ?
Co1 O8 C14 C13 . . . . 3.39(16) ?
N2 C13 C14 O7 . . . . 177.88(14) ?
C12 C13 C14 O7 . . . . -1.7(2) ?
N2 C13 C14 O8 . . . . -2.00(18) ?
C12 C13 C14 O8 . . . . 178.38(14) ?
Co1 O5 C8 O6 . . . . -171.44(13) ?
Co1 O5 C8 C9 . . . . 9.52(16) ?
N2 C9 C8 O6 . . . . 175.91(13) ?
C10 C9 C8 O6 . . . . -6.8(2) ?
N2 C9 C8 O5 . . . . -4.96(19) ?
C10 C9 C8 O5 . . . . 172.35(14) ?
C6 N1 C2 C3 . . . . -0.1(2) ?
Co1 N1 C2 C3 . . . . -175.70(10) ?
C6 N1 C2 C1 . . . . 179.60(12) ?
Co1 N1 C2 C1 . . . . 3.96(15) ?
N1 C6 C5 C4 . . . . 1.1(2) ?
C7 C6 C5 C4 . . . . -176.42(13) ?
N2 C13 C12 C11 . . . . 0.8(2) ?
C14 C13 C12 C11 . . . . -179.66(13) ?
N2 C9 C10 C11 . . . . 1.3(2) ?
C8 C9 C10 C11 . . . . -175.84(14) ?
Co1 O2 C1 O1 . . . . -169.47(12) ?
Co1 O2 C1 C2 . . . . 10.27(16) ?
N1 C2 C1 O1 . . . . 170.25(13) ?
C3 C2 C1 O1 . . . . -10.1(2) ?
N1 C2 C1 O2 . . . . -9.50(18) ?
C3 C2 C1 O2 . . . . 170.14(14) ?
N1 C2 C3 C4 . . . . 1.6(2) ?
C1 C2 C3 C4 . . . . -178.01(13) ?
C9 C10 C11 C12 . . . . -1.2(2) ?
C13 C12 C11 C10 . . . . 0.2(2) ?
C6 C5 C4 C3 . . . . 0.5(2) ?
C2 C3 C4 C5 . . . . -1.8(2) ?
